data_4031119
loop_
_publ_author_name
'Brennan, M\'eabh B'
'Csatayov\'a, Krist\'ina'
'Davies, Stephen G.'
'Fletcher, Ai M.'
'Green, William D.'
'Lee, James A.'
'Roberts, Paul M.'
'Russell, Angela J.'
'Thomson, James E.'

_publ_section_title
;
 Syntheses of Dihydroconduramines (+-)-B-1, (+-)-E-1, and (+-)-F-1 via
 Diastereoselective Epoxidation of N-Protected 4-Aminocyclohex-2-en-1-ols.
;
_journal_issue 13
_journal_name_full 'The Journal of organic chemistry'
_journal_page_first 6609
_journal_page_last 6618
_journal_paper_doi 10.1021/acs.joc.5b00716
_journal_volume 80
_journal_year 2015
_chemical_formula_moiety 'C13 H17 N1 O2'
_chemical_formula_sum 'C13 H17 N O2'
_chemical_formula_weight 219.28
_space_group_IT_number 61
_symmetry_cell_setting orthorhombic
_symmetry_space_group_name_Hall '-P 2bc 2ac'
_symmetry_space_group_name_H-M 'P c a b'
_atom_sites_solution_hydrogens geom
_atom_sites_solution_primary direct
_cell_angle_alpha 90
_cell_angle_beta 90
_cell_angle_gamma 90
_cell_formula_units_Z 8
_cell_length_a 9.7220(2)
_cell_length_b 10.9729(2)
_cell_length_c 21.2502(5)
_cell_measurement_reflns_used 2884
_cell_measurement_temperature 150
_cell_measurement_theta_max 27
_cell_measurement_theta_min 5
_cell_volume 2266.94(8)
_computing_cell_refinement 'DENZO/SCALEPACK (Otwinowski & Minor, 1997)'
_computing_data_collection 'COLLECT (Nonius, 1997-2001).'
_computing_data_reduction 'DENZO/SCALEPACK (Otwinowski & Minor, 1997)'
_computing_molecular_graphics 'CAMERON (Watkin et al., 1996)'
_computing_publication_material 'CRYSTALS (Betteridge et al., 2003)'
_computing_structure_refinement 'CRYSTALS (Betteridge et al., 2003)'
_computing_structure_solution 'SIR92 (Altomare et al., 1994)'
_diffrn_ambient_temperature 150
_diffrn_measured_fraction_theta_full 0.992
_diffrn_measured_fraction_theta_max 0.990
_diffrn_measurement_device 'Nonius KappaCCD'
_diffrn_measurement_device_type Area
_diffrn_measurement_method \w
_diffrn_radiation_monochromator graphite
_diffrn_radiation_type 'Mo K\a'
_diffrn_radiation_wavelength 0.71073
_diffrn_reflns_av_R_equivalents 0.031
_diffrn_reflns_limit_h_max 12
_diffrn_reflns_limit_h_min -12
_diffrn_reflns_limit_k_max 14
_diffrn_reflns_limit_k_min -14
_diffrn_reflns_limit_l_max 27
_diffrn_reflns_limit_l_min -27
_diffrn_reflns_number 5169
_diffrn_reflns_theta_full 26.947
_diffrn_reflns_theta_max 27.497
_diffrn_reflns_theta_min 5.147
_diffrn_standards_number 0
_exptl_absorpt_coefficient_mu 0.086
_exptl_absorpt_correction_T_max 0.99
_exptl_absorpt_correction_T_min 0.98
_exptl_absorpt_correction_type multi-scan
_exptl_absorpt_process_details 'DENZO/SCALEPACK (Otwinowski & Minor, 1997)'
_exptl_crystal_colour colourless
_exptl_crystal_density_diffrn 1.285
_exptl_crystal_density_method 'not measured'
_exptl_crystal_description plate
_exptl_crystal_F_000 944
_exptl_crystal_size_max 0.20
_exptl_crystal_size_mid 0.20
_exptl_crystal_size_min 0.10
_refine_diff_density_max 0.51
_refine_diff_density_min -0.22
_refine_ls_extinction_method None
_refine_ls_goodness_of_fit_ref 0.9293
_refine_ls_hydrogen_treatment constr
_refine_ls_matrix_type full
_refine_ls_number_parameters 145
_refine_ls_number_reflns 1618
_refine_ls_number_restraints 0
_refine_ls_R_factor_all 0.0869
_refine_ls_R_factor_gt 0.0518
_refine_ls_shift/su_max 0.000184
_refine_ls_structure_factor_coef Fsqd
_refine_ls_weighting_details
;
 Method, part 1, Chebychev polynomial, (Watkin, 1994, Prince, 1982) 
 [weight] = 1.0/[A~0~*T~0~(x)+A~1~*T~1~(x) ... +A~n-1~]*T~n-1~(x)] 
 where A~i~ are the Chebychev coefficients listed below and x= Fcalc/Fmax 
 Method = Robust Weighting (Prince, 1982) 
 W = [weight] * [1-(deltaF/6*sigmaF)^2^]^2^ 
 A~i~ are: 
 8.69 10.5 3.72 
;
_refine_ls_weighting_scheme calc
_refine_ls_wR_factor_all 0.1121
_refine_ls_wR_factor_gt 0.0921
_refine_ls_wR_factor_ref 0.0879
_reflns_limit_h_max 12
_reflns_limit_h_min 0
_reflns_limit_k_max 14
_reflns_limit_k_min 0
_reflns_limit_l_max 27
_reflns_limit_l_min 0
_reflns_number_gt 1762
_reflns_number_total 2580
_reflns_threshold_expression I>2.0\s(I)
_oxford_diffrn_Wilson_B_factor 2.95
_oxford_diffrn_Wilson_scale 5.05
_oxford_refine_ls_r_factor_ref 0.0479
_oxford_refine_ls_scale 0.4535(8)
_oxford_reflns_number_all 2580
_oxford_reflns_threshold_expression_ref I>3.0\s(I)
_cod_data_source_file jo5b00716_si_002.cif
_cod_data_source_block 22
_cod_depositor_comments
;
The following automatic conversions were performed:

'_symmetry_cell_setting' value 'Orthorhombic' changed to
'orthorhombic' according to
/usr/data/users/saulius/crontab/automatic-downloads/rss-feeds/ACS/lib/dictionaries/cif_core.dic
dictionary named 'cif_core.dic' version 2.4.2 from 2011-04-26.

Automatic conversion script
Id: cif_fix_values 3271 2015-04-21 07:52:19Z andrius 

 Adding full bibliography for 4031119--4031122.cif.
;
_cod_original_formula_sum 'C13 H17 N1 O2'
_cod_database_code 4031119

loop_
_symmetry_equiv_pos_as_xyz
x,y,z
-x,-y,-z
-x+1/2,y,z+1/2
x+1/2,-y,-z+1/2
x+1/2,-y+1/2,z
-x+1/2,y+1/2,-z
-x,-y+1/2,z+1/2
x,y+1/2,-z+1/2

loop_
_atom_site_label
_atom_site_type_symbol
_atom_site_fract_x
_atom_site_fract_y
_atom_site_fract_z
_atom_site_U_iso_or_equiv
_atom_site_occupancy
_atom_site_adp_type
_atom_site_refinement_flags_posn
O1 O 0.51975(17) 0.61759(16) 0.45772(8) 0.0438 1.0000 Uani .
C2 C 0.6093(2) 0.6324(2) 0.40278(10) 0.0352 1.0000 Uani .
C3 C 0.6254(2) 0.7085(2) 0.45968(11) 0.0415 1.0000 Uani .
C4 C 0.7394(3) 0.6882(2) 0.50458(10) 0.0362 1.0000 Uani .
O5 O 0.6936(2) 0.71199(17) 0.56734(7) 0.0539 1.0000 Uani .
C6 C 0.7967(2) 0.5595(3) 0.49946(10) 0.0429 1.0000 Uani .
C7 C 0.8308(2) 0.5302(2) 0.43196(11) 0.0401 1.0000 Uani .
C8 C 0.7044(2) 0.5258(2) 0.38987(10) 0.0324 1.0000 Uani .
N9 N 0.63545(19) 0.40576(17) 0.39524(8) 0.0329 1.0000 Uani .
C10 C 0.5420(2) 0.3778(2) 0.34193(10) 0.0361 1.0000 Uani .
C11 C 0.6186(2) 0.3763(2) 0.27990(9) 0.0300 1.0000 Uani .
C12 C 0.7238(2) 0.2932(2) 0.26896(10) 0.0340 1.0000 Uani .
C13 C 0.7951(2) 0.2933(2) 0.21223(10) 0.0401 1.0000 Uani .
C14 C 0.7612(2) 0.3771(2) 0.16580(10) 0.0395 1.0000 Uani .
C15 C 0.6575(3) 0.4599(2) 0.17624(11) 0.0399 1.0000 Uani .
C16 C 0.5864(2) 0.4594(2) 0.23288(10) 0.0366 1.0000 Uani .
H21 H 0.5640 0.6706 0.3664 0.0428 1.0000 Uiso R
H31 H 0.5864 0.7939 0.4582 0.0516 1.0000 Uiso R
H41 H 0.8139 0.7466 0.4938 0.0441 1.0000 Uiso R
H61 H 0.8780 0.5577 0.5225 0.0523 1.0000 Uiso R
H62 H 0.7369 0.4904 0.5124 0.0476 1.0000 Uiso R
H71 H 0.8910 0.5977 0.4153 0.0496 1.0000 Uiso R
H72 H 0.8792 0.4511 0.4298 0.0495 1.0000 Uiso R
H81 H 0.7365 0.5321 0.3458 0.0400 1.0000 Uiso R
H101 H 0.4666 0.4374 0.3402 0.0436 1.0000 Uiso R
H102 H 0.5031 0.2956 0.3498 0.0439 1.0000 Uiso R
H121 H 0.7472 0.2366 0.3008 0.0423 1.0000 Uiso R
H131 H 0.8670 0.2369 0.2052 0.0495 1.0000 Uiso R
H141 H 0.8099 0.3763 0.1272 0.0488 1.0000 Uiso R
H151 H 0.6358 0.5169 0.1455 0.0496 1.0000 Uiso R
H161 H 0.5146 0.5156 0.2405 0.0440 1.0000 Uiso R
H51 H 0.7381 0.7749 0.5836 0.0831 1.0000 Uiso R
H91 H 0.5828 0.4054 0.4329 0.0400 1.0000 Uiso R

loop_
_atom_site_aniso_label
_atom_site_aniso_U_11
_atom_site_aniso_U_22
_atom_site_aniso_U_33
_atom_site_aniso_U_23
_atom_site_aniso_U_13
_atom_site_aniso_U_12
O1 0.0341(9) 0.0425(10) 0.0548(10) 0.0023(9) 0.0088(8) -0.0006(8)
C2 0.0313(11) 0.0379(13) 0.0363(12) 0.0116(10) -0.0033(10) -0.0062(10)
C3 0.0345(12) 0.0403(14) 0.0498(14) 0.0020(12) 0.0099(11) 0.0010(11)
C4 0.0429(13) 0.0393(13) 0.0262(10) -0.0021(10) 0.0100(10) -0.0090(11)
O5 0.0710(13) 0.0565(11) 0.0343(9) -0.0106(9) 0.0248(9) -0.0206(10)
C6 0.0345(12) 0.0663(17) 0.0279(11) 0.0006(12) -0.0070(10) 0.0068(13)
C7 0.0252(11) 0.0490(15) 0.0462(13) -0.0095(12) 0.0003(10) 0.0028(10)
C8 0.0298(10) 0.0442(13) 0.0231(10) -0.0005(10) 0.0031(9) -0.0079(10)
N9 0.0341(10) 0.0404(11) 0.0243(9) 0.0028(8) 0.0042(8) -0.0057(9)
C10 0.0294(11) 0.0434(13) 0.0354(12) 0.0005(11) 0.0031(10) -0.0063(11)
C11 0.0281(10) 0.0329(12) 0.0291(10) -0.0021(9) -0.0013(9) -0.0078(10)
C12 0.0361(12) 0.0339(12) 0.0322(11) 0.0010(10) -0.0023(10) -0.0032(10)
C13 0.0353(12) 0.0465(14) 0.0385(12) -0.0108(11) 0.0000(11) -0.0012(12)
C14 0.0382(12) 0.0522(14) 0.0280(11) -0.0064(11) 0.0026(10) -0.0144(12)
C15 0.0481(14) 0.0407(14) 0.0311(12) 0.0039(11) -0.0071(11) -0.0081(12)
C16 0.0376(12) 0.0368(13) 0.0354(12) -0.0023(11) -0.0039(10) -0.0002(11)

loop_
_atom_type_symbol
_atom_type_scat_dispersion_real
_atom_type_scat_dispersion_imag
_atom_type_scat_Cromer_Mann_a1
_atom_type_scat_Cromer_Mann_b1
_atom_type_scat_Cromer_Mann_a2
_atom_type_scat_Cromer_Mann_b2
_atom_type_scat_Cromer_Mann_a3
_atom_type_scat_Cromer_Mann_b3
_atom_type_scat_Cromer_Mann_a4
_atom_type_scat_Cromer_Mann_b4
_atom_type_scat_Cromer_Mann_c
_atom_type_scat_source
C 0.0033 0.0016 2.3100 20.8439 1.0200 10.2075 1.5886 0.5687 0.8650 51.6512 0.2156 'International Tables Vol C 4.2.6.8 and 6.1.1.4'
H 0.0000 0.0000 0.4930 10.5109 0.3229 26.1257 0.1402 3.1424 0.0408 57.7998 0.0030 'International Tables Vol C 4.2.6.8 and 6.1.1.4'
N 0.0061 0.0033 12.2126 0.0057 3.1322 9.8933 2.0125 28.9975 1.1663 0.5826 -11.5290 'International Tables Vol C 4.2.6.8 and 6.1.1.4'
O 0.0106 0.0060 3.0485 13.2771 2.2868 5.7011 1.5463 0.3239 0.8670 32.9089 0.2508 'International Tables Vol C 4.2.6.8 and 6.1.1.4'

loop_
_geom_angle_atom_site_label_1
_geom_angle_atom_site_label_2
_geom_angle_atom_site_label_3
_geom_angle
_geom_angle_publ_flag
C2 O1 C3 61.31(14) yes
O1 C2 C3 58.26(14) yes
O1 C2 C8 114.88(18) yes
C3 C2 C8 121.3(2) yes
O1 C2 H21 114.0 no
C3 C2 H21 116.7 no
C8 C2 H21 117.4 no
C2 C3 O1 60.43(15) yes
C2 C3 C4 121.5(2) yes
O1 C3 C4 116.8(2) yes
C2 C3 H31 117.3 no
O1 C3 H31 112.0 no
C4 C3 H31 116.2 no
C3 C4 O5 110.0(2) yes
C3 C4 C6 111.6(2) yes
O5 C4 C6 110.46(19) yes
C3 C4 H41 107.5 no
O5 C4 H41 108.9 no
C6 C4 H41 108.3 no
C4 O5 H51 110.8 no
C4 C6 C7 110.3(2) yes
C4 C6 H61 107.1 no
C7 C6 H61 108.0 no
C4 C6 H62 118.2 no
C7 C6 H62 103.3 no
H61 C6 H62 109.6 no
C6 C7 C8 112.89(18) yes
C6 C7 H71 107.8 no
C8 C7 H71 106.6 no
C6 C7 H72 109.6 no
C8 C7 H72 109.2 no
H71 C7 H72 110.7 no
C7 C8 C2 111.20(19) yes
C7 C8 N9 110.39(19) yes
C2 C8 N9 113.36(17) yes
C7 C8 H81 107.4 no
C2 C8 H81 108.0 no
N9 C8 H81 106.1 no
C8 N9 C10 113.67(17) yes
C8 N9 H91 108.2 no
C10 N9 H91 108.2 no
N9 C10 C11 111.46(17) yes
N9 C10 H101 110.4 no
C11 C10 H101 109.9 no
N9 C10 H102 107.0 no
C11 C10 H102 108.9 no
H101 C10 H102 109.1 no
C10 C11 C12 121.0(2) yes
C10 C11 C16 120.6(2) yes
C12 C11 C16 118.4(2) yes
C11 C12 C13 120.7(2) yes
C11 C12 H121 119.2 no
C13 C12 H121 120.1 no
C12 C13 C14 119.9(2) yes
C12 C13 H131 120.3 no
C14 C13 H131 119.8 no
C13 C14 C15 119.8(2) yes
C13 C14 H141 119.4 no
C15 C14 H141 120.8 no
C14 C15 C16 120.2(2) yes
C14 C15 H151 119.8 no
C16 C15 H151 120.0 no
C11 C16 C15 120.9(2) yes
C11 C16 H161 118.1 no
C15 C16 H161 121.0 no

loop_
_geom_bond_atom_site_label_1
_geom_bond_atom_site_label_2
_geom_bond_distance
_geom_bond_publ_flag
O1 C2 1.465(3) yes
O1 C3 1.433(3) yes
C2 C3 1.478(3) yes
C2 C8 1.516(3) yes
C2 H21 0.983 no
C3 C4 1.479(3) yes
C3 H31 1.012 no
C4 O5 1.430(3) yes
C4 C6 1.523(3) yes
C4 H41 0.994 no
O5 H51 0.885 no
C6 C7 1.507(3) yes
C6 H61 0.930 no
C6 H62 0.994 no
C7 C8 1.521(3) yes
C7 H71 1.008 no
C7 H72 0.989 no
C8 N9 1.482(3) yes
C8 H81 0.990 no
N9 C10 1.484(3) yes
N9 H91 0.950 no
C10 C11 1.514(3) yes
C10 H101 0.983 no
C10 H102 0.993 no
C11 C12 1.390(3) yes
C11 C16 1.388(3) yes
C12 C13 1.390(3) yes
C12 H121 0.947 no
C13 C14 1.388(3) yes
C13 H131 0.946 no
C14 C15 1.375(3) yes
C14 H141 0.947 no
C15 C16 1.388(3) yes
C15 H151 0.929 no
C16 H161 0.945 no

loop_
_geom_hbond_atom_site_label_D
_geom_hbond_atom_site_label_H
_geom_hbond_atom_site_label_A
_geom_hbond_site_symmetry_A
_geom_hbond_angle_DHA
_geom_hbond_distance_DH
_geom_hbond_distance_HA
_geom_hbond_distance_DA
_geom_hbond_publ_flag
O5 H51 N9 6_656 167 0.89 1.94 2.813(3) yes
N9 H91 O1 2_666 169 0.95 2.54 3.479(3) yes
